data_7203431
loop_
_publ_author_name
'Matthias Lehmann'
'Shin-Woong Kang'
'Christiane K\"ohn'
'S\"onke Haseloh'
'Ute Kolb'
'Dieter Schollmeyer'
'QingBing Wang'
'Satyendra Kumar'

_publ_section_title
;
 Shape-persistent V-shaped mesogens---formation of nematic phases with
 biaxial order
;
_journal_issue 44
_journal_name_full 'Journal of Materials Chemistry'
_journal_page_first 4326
_journal_paper_doi 10.1039/b605718g
_journal_volume 16
_journal_year 2006
_chemical_formula_sum 'C69 H72 O5'
_chemical_formula_weight 981.27
_chemical_name_common
;3,6-Bis-(2,5-bis-hexyloxy-4-phenylethynyl-phenylethynyl)-
fluoren-9-one
;
_chemical_name_systematic
;
?
;
_space_group_IT_number 15
_symmetry_cell_setting monoclinic
_symmetry_space_group_name_Hall '-C 2yc'
_symmetry_space_group_name_H-M 'C 1 2/c 1'
_atom_sites_solution_hydrogens geom
_atom_sites_solution_primary direct
_atom_sites_solution_secondary difmap
_audit_creation_method SHELXL-97
_cell_angle_alpha 90.00
_cell_angle_beta 97.142(2)
_cell_angle_gamma 90.00
_cell_formula_units_Z 4
_cell_length_a 16.0034(9)
_cell_length_b 33.0383(7)
_cell_length_c 10.6224(5)
_cell_measurement_reflns_used 24
_cell_measurement_temperature 193(2)
_cell_measurement_theta_max 73
_cell_measurement_theta_min 65
_cell_volume 5572.8(4)
_computing_cell_refinement 'Enraf Nonius Software V5'
_computing_data_collection 'Enraf Nonius Software V5'
_computing_data_reduction 'Corinc (Dr\"ager, 1971)'
_computing_structure_refinement 'SHELXL-97 (Sheldrick, 1997)'
_computing_structure_solution 'SIR-92 (Altomare, 1994)'
_diffrn_ambient_temperature 193(2)
_diffrn_measured_fraction_theta_full 0.999
_diffrn_measured_fraction_theta_max 0.999
_diffrn_measurement_device '\k-geometry diffractometer'
_diffrn_measurement_device_type 'CAD4 Enraf Nonius'
_diffrn_measurement_method \q/2\w
_diffrn_radiation_monochromator graphite
_diffrn_radiation_type CuK\a
_diffrn_radiation_wavelength 1.54178
_diffrn_reflns_av_R_equivalents 0.0269
_diffrn_reflns_av_sigmaI/netI 0.0314
_diffrn_reflns_limit_h_max 19
_diffrn_reflns_limit_h_min -19
_diffrn_reflns_limit_k_max 41
_diffrn_reflns_limit_k_min 0
_diffrn_reflns_limit_l_max 13
_diffrn_reflns_limit_l_min 0
_diffrn_reflns_number 5950
_diffrn_reflns_theta_full 73.86
_diffrn_reflns_theta_max 73.86
_diffrn_reflns_theta_min 2.67
_diffrn_source 'rotating anode'
_diffrn_standards_decay_% 5
_diffrn_standards_interval_time 60
_diffrn_standards_number 3
_exptl_absorpt_coefficient_mu 0.558
_exptl_absorpt_correction_T_max 0.9463
_exptl_absorpt_correction_T_min 0.6055
_exptl_absorpt_correction_type none
_exptl_absorpt_process_details 'Corinc (Dr\"ager, 1971)'
_exptl_crystal_colour green
_exptl_crystal_density_diffrn 1.170
_exptl_crystal_density_method 'not measured'
_exptl_crystal_description needle
_exptl_crystal_F_000 2104
_exptl_crystal_size_max 1.00
_exptl_crystal_size_mid 0.20
_exptl_crystal_size_min 0.10
_refine_diff_density_max 0.268
_refine_diff_density_min -0.184
_refine_diff_density_rms 0.037
_refine_ls_extinction_coef 0.00026(3)
_refine_ls_extinction_expression Fc^*^=kFc[1+0.001xFc^2^\l^3^/sin(2\q)]^-1/4^
_refine_ls_extinction_method SHELXL
_refine_ls_goodness_of_fit_ref 1.026
_refine_ls_hydrogen_treatment refU
_refine_ls_matrix_type full
_refine_ls_number_parameters 358
_refine_ls_number_reflns 5636
_refine_ls_number_restraints 0
_refine_ls_restrained_S_all 1.026
_refine_ls_R_factor_all 0.0590
_refine_ls_R_factor_gt 0.0453
_refine_ls_shift/su_max 0.001
_refine_ls_shift/su_mean 0.000
_refine_ls_structure_factor_coef Fsqd
_refine_ls_weighting_details 'calc w=1/[\s^2^(Fo^2^)+(0.0527P)^2^+3.3413P] where P=(Fo^2^+2Fc^2^)/3'
_refine_ls_weighting_scheme calc
_refine_ls_wR_factor_obs 0.1119
_refine_ls_wR_factor_ref 0.1207
_reflns_number_gt 4561
_reflns_number_total 5636
_reflns_threshold_expression >2sigma(I)
_cod_data_source_file b605718g.txt
_cod_data_source_block ml2
_cod_original_sg_symbol_H-M 'C 2/c'
_cod_database_code 7203431

loop_
_symmetry_equiv_pos_as_xyz
'x, y, z'
'-x, y, -z+1/2'
'x+1/2, y+1/2, z'
'-x+1/2, y+1/2, -z+1/2'
'-x, -y, -z'
'x, -y, z-1/2'
'-x+1/2, -y+1/2, -z'
'x+1/2, -y+1/2, z-1/2'

loop_
_atom_site_label
_atom_site_type_symbol
_atom_site_fract_x
_atom_site_fract_y
_atom_site_fract_z
_atom_site_U_iso_or_equiv
_atom_site_adp_type
_atom_site_occupancy
_atom_site_symmetry_multiplicity
_atom_site_calc_flag
_atom_site_refinement_flags
_atom_site_disorder_assembly
_atom_site_disorder_group
O1 O 0.0000 0.39228(4) 0.2500 0.0369(4) Uani 1 2 d S . .
C1 C 0.0000 0.42904(6) 0.2500 0.0275(4) Uani 1 2 d S . .
C2 C 0.04939(9) 0.45660(4) 0.17554(13) 0.0265(3) Uani 1 1 d . . .
C3 C 0.10501(9) 0.44732(4) 0.09005(14) 0.0299(3) Uani 1 1 d . . .
H3 H 0.1181 0.4200 0.0730 0.029(4) Uiso 1 1 calc R . .
C4 C 0.14123(9) 0.47881(4) 0.02978(14) 0.0304(3) Uani 1 1 d . . .
H4 H 0.1800 0.4729 -0.0286 0.039(5) Uiso 1 1 calc R . .
C5 C 0.12148(9) 0.51920(4) 0.05374(13) 0.0270(3) Uani 1 1 d . . .
C6 C 0.06595(9) 0.52840(4) 0.14252(13) 0.0265(3) Uani 1 1 d . . .
H6 H 0.0532 0.5557 0.1607 0.032(4) Uiso 1 1 calc R . .
C7 C 0.03037(8) 0.49690(4) 0.20265(12) 0.0245(3) Uani 1 1 d . . .
C8 C 0.15787(9) 0.55064(4) -0.01477(14) 0.0290(3) Uani 1 1 d . . .
C9 C 0.18923(9) 0.57505(4) -0.07761(13) 0.0295(3) Uani 1 1 d . . .
C10 C 0.22787(9) 0.60447(4) -0.15053(13) 0.0288(3) Uani 1 1 d . . .
C11 C 0.29016(9) 0.59250(4) -0.22567(13) 0.0283(3) Uani 1 1 d . . .
C12 C 0.33074(9) 0.62164(4) -0.29053(14) 0.0305(3) Uani 1 1 d . . .
H12 H 0.3737 0.6137 -0.3395 0.035(4) Uiso 1 1 calc R . .
C13 C 0.30895(9) 0.66242(4) -0.28436(14) 0.0302(3) Uani 1 1 d . . .
C14 C 0.24364(10) 0.67405(5) -0.21431(15) 0.0341(3) Uani 1 1 d . . .
C15 C 0.20483(10) 0.64525(5) -0.14720(15) 0.0331(3) Uani 1 1 d . . .
H15 H 0.1619 0.6533 -0.0981 0.038(5) Uiso 1 1 calc R . .
C16 C 0.35197(10) 0.69355(4) -0.34491(14) 0.0321(3) Uani 1 1 d . . .
C17 C 0.38397(10) 0.72269(5) -0.38537(14) 0.0324(3) Uani 1 1 d . . .
C18 C 0.42008(10) 0.75969(4) -0.42461(14) 0.0309(3) Uani 1 1 d . . .
C19 C 0.50644(10) 0.76661(5) -0.40279(15) 0.0361(3) Uani 1 1 d . . .
H19 H 0.5432 0.7457 -0.3684 0.053(6) Uiso 1 1 calc R . .
C20 C 0.53875(11) 0.80390(5) -0.43113(16) 0.0422(4) Uani 1 1 d . . .
H20 H 0.5975 0.8088 -0.4129 0.052(6) Uiso 1 1 calc R . .
C21 C 0.48626(12) 0.83403(5) -0.48576(18) 0.0480(4) Uani 1 1 d . . .
H21 H 0.5089 0.8595 -0.5059 0.061(6) Uiso 1 1 calc R . .
C22 C 0.40096(13) 0.82693(5) -0.51076(19) 0.0516(5) Uani 1 1 d . . .
H22 H 0.3649 0.8474 -0.5499 0.069(7) Uiso 1 1 calc R . .
C23 C 0.36735(11) 0.79023(5) -0.47935(17) 0.0421(4) Uani 1 1 d . . .
H23 H 0.3083 0.7858 -0.4951 0.062(6) Uiso 1 1 calc R . .
O24 O 0.30720(7) 0.55210(3) -0.22660(10) 0.0352(3) Uani 1 1 d . . .
C25 C 0.35991(10) 0.53779(4) -0.31634(15) 0.0332(3) Uani 1 1 d . . .
H25A H 0.4180 0.5480 -0.2944 0.034(3) Uiso 1 1 calc R . .
H25B H 0.3384 0.5474 -0.4026 0.034(3) Uiso 1 1 calc R . .
C26 C 0.35913(9) 0.49214(4) -0.31213(14) 0.0319(3) Uani 1 1 d . . .
H26A H 0.3006 0.4824 -0.3341 0.036(3) Uiso 1 1 calc R . .
H26B H 0.3790 0.4830 -0.2247 0.036(3) Uiso 1 1 calc R . .
C27 C 0.41464(10) 0.47350(5) -0.40330(15) 0.0354(3) Uani 1 1 d . . .
H27A H 0.3947 0.4827 -0.4906 0.043(3) Uiso 1 1 calc R . .
H27B H 0.4731 0.4833 -0.3814 0.043(3) Uiso 1 1 calc R . .
C28 C 0.41448(10) 0.42743(5) -0.39991(15) 0.0337(3) Uani 1 1 d . . .
H28A H 0.4304 0.4185 -0.3112 0.044(3) Uiso 1 1 calc R . .
H28B H 0.3565 0.4177 -0.4273 0.044(3) Uiso 1 1 calc R . .
C29 C 0.47385(11) 0.40776(5) -0.48327(16) 0.0405(4) Uani 1 1 d . . .
H29A H 0.5323 0.4162 -0.4535 0.048(4) Uiso 1 1 calc R . .
H29B H 0.4597 0.4175 -0.5715 0.048(4) Uiso 1 1 calc R . .
C30 C 0.46902(13) 0.36172(6) -0.48186(19) 0.0525(5) Uani 1 1 d . . .
H30A H 0.5044 0.3506 -0.5426 0.073(4) Uiso 1 1 calc R . .
H30B H 0.4105 0.3532 -0.5056 0.073(4) Uiso 1 1 calc R . .
H30C H 0.4891 0.3518 -0.3965 0.073(4) Uiso 1 1 calc R . .
O31 O 0.22498(8) 0.71406(3) -0.21963(13) 0.0473(3) Uani 1 1 d . . .
C32 C 0.15269(11) 0.72819(5) -0.16535(19) 0.0452(4) Uani 1 1 d . . .
H32A H 0.1647 0.7292 -0.0717 0.052(4) Uiso 1 1 calc R . .
H32B H 0.1042 0.7099 -0.1885 0.052(4) Uiso 1 1 calc R . .
C33 C 0.13361(11) 0.77016(5) -0.21884(18) 0.0453(4) Uani 1 1 d . . .
H33A H 0.1169 0.7679 -0.3115 0.057(4) Uiso 1 1 calc R . .
H33B H 0.0851 0.7814 -0.1810 0.057(4) Uiso 1 1 calc R . .
C34 C 0.20672(11) 0.79937(5) -0.19484(17) 0.0436(4) Uani 1 1 d . . .
H34A H 0.2587 0.7856 -0.2135 0.055(4) Uiso 1 1 calc R . .
H34B H 0.2144 0.8069 -0.1039 0.055(4) Uiso 1 1 calc R . .
C35 C 0.19487(12) 0.83777(5) -0.27413(17) 0.0428(4) Uani 1 1 d . . .
H35A H 0.1866 0.8302 -0.3650 0.057(4) Uiso 1 1 calc R . .
H35B H 0.1431 0.8517 -0.2549 0.057(4) Uiso 1 1 calc R . .
C36 C 0.26782(13) 0.86678(5) -0.25138(18) 0.0494(5) Uani 1 1 d . . .
H36A H 0.3203 0.8523 -0.2643 0.064(5) Uiso 1 1 calc R . .
H36B H 0.2733 0.8760 -0.1620 0.064(5) Uiso 1 1 calc R . .
C37 C 0.25854(15) 0.90350(6) -0.3375(2) 0.0587(5) Uani 1 1 d . . .
H37A H 0.3049 0.9224 -0.3127 0.087(5) Uiso 1 1 calc R . .
H37B H 0.2048 0.9169 -0.3299 0.087(5) Uiso 1 1 calc R . .
H37C H 0.2599 0.8950 -0.4255 0.087(5) Uiso 1 1 calc R . .

loop_
_atom_site_aniso_label
_atom_site_aniso_U_11
_atom_site_aniso_U_22
_atom_site_aniso_U_33
_atom_site_aniso_U_23
_atom_site_aniso_U_13
_atom_site_aniso_U_12
O1 0.0508(9) 0.0224(7) 0.0390(8) 0.000 0.0117(7) 0.000
C1 0.0333(10) 0.0241(9) 0.0251(10) 0.000 0.0032(8) 0.000
C2 0.0310(7) 0.0235(7) 0.0247(7) 0.0012(5) 0.0025(6) 0.0006(5)
C3 0.0356(8) 0.0251(7) 0.0296(7) -0.0019(5) 0.0065(6) 0.0044(6)
C4 0.0310(7) 0.0333(8) 0.0280(7) -0.0015(6) 0.0080(6) 0.0028(6)
C5 0.0283(7) 0.0288(7) 0.0236(7) 0.0016(5) 0.0029(5) -0.0025(5)
C6 0.0312(7) 0.0230(6) 0.0257(7) -0.0011(5) 0.0046(6) -0.0002(5)
C7 0.0269(7) 0.0254(7) 0.0215(6) -0.0009(5) 0.0039(5) 0.0007(5)
C8 0.0311(7) 0.0301(7) 0.0262(7) -0.0013(6) 0.0058(6) -0.0007(6)
C9 0.0323(7) 0.0300(7) 0.0268(7) -0.0016(6) 0.0063(6) -0.0023(6)
C10 0.0322(7) 0.0301(7) 0.0247(7) 0.0008(6) 0.0052(6) -0.0052(6)
C11 0.0326(7) 0.0264(7) 0.0261(7) 0.0003(5) 0.0038(6) -0.0025(6)
C12 0.0343(8) 0.0311(7) 0.0277(7) 0.0007(6) 0.0103(6) -0.0018(6)
C13 0.0334(7) 0.0296(7) 0.0282(7) 0.0029(6) 0.0060(6) -0.0036(6)
C14 0.0392(8) 0.0282(7) 0.0363(8) 0.0016(6) 0.0108(7) 0.0001(6)
C15 0.0360(8) 0.0323(8) 0.0332(8) -0.0004(6) 0.0126(6) -0.0006(6)
C16 0.0357(8) 0.0303(7) 0.0313(8) 0.0007(6) 0.0084(6) -0.0011(6)
C17 0.0372(8) 0.0322(8) 0.0286(7) -0.0002(6) 0.0070(6) -0.0015(6)
C18 0.0388(8) 0.0304(7) 0.0249(7) 0.0000(6) 0.0092(6) -0.0050(6)
C19 0.0383(8) 0.0402(9) 0.0307(8) 0.0031(6) 0.0079(6) -0.0001(7)
C20 0.0411(9) 0.0496(10) 0.0379(9) -0.0018(7) 0.0126(7) -0.0123(7)
C21 0.0609(11) 0.0359(9) 0.0488(10) 0.0046(8) 0.0134(9) -0.0139(8)
C22 0.0583(11) 0.0343(9) 0.0606(12) 0.0113(8) 0.0013(9) -0.0017(8)
C23 0.0406(9) 0.0357(8) 0.0490(10) 0.0044(7) 0.0020(7) -0.0028(7)
O24 0.0453(6) 0.0270(5) 0.0362(6) 0.0016(4) 0.0171(5) -0.0008(4)
C25 0.0373(8) 0.0317(8) 0.0320(8) -0.0005(6) 0.0101(6) -0.0010(6)
C26 0.0339(8) 0.0305(8) 0.0317(8) 0.0002(6) 0.0059(6) -0.0016(6)
C27 0.0397(8) 0.0362(8) 0.0313(8) 0.0001(6) 0.0082(6) -0.0003(7)
C28 0.0349(8) 0.0358(8) 0.0306(8) -0.0009(6) 0.0045(6) 0.0017(6)
C29 0.0417(9) 0.0438(9) 0.0373(9) -0.0027(7) 0.0102(7) 0.0040(7)
C30 0.0598(12) 0.0449(10) 0.0553(12) -0.0058(9) 0.0165(9) 0.0114(9)
O31 0.0560(7) 0.0281(6) 0.0641(8) 0.0077(5) 0.0328(6) 0.0055(5)
C32 0.0486(10) 0.0350(9) 0.0568(11) 0.0012(8) 0.0250(8) 0.0045(7)
C33 0.0493(10) 0.0352(9) 0.0526(11) -0.0024(8) 0.0121(8) 0.0052(7)
C34 0.0523(10) 0.0338(8) 0.0443(10) -0.0009(7) 0.0042(8) 0.0034(7)
C35 0.0553(10) 0.0334(8) 0.0401(9) -0.0003(7) 0.0075(8) 0.0037(7)
C36 0.0648(12) 0.0416(10) 0.0413(10) 0.0017(8) 0.0052(9) -0.0041(8)
C37 0.0827(15) 0.0431(10) 0.0511(11) 0.0063(9) 0.0115(10) -0.0073(10)

loop_
_atom_type_symbol
_atom_type_description
_atom_type_scat_dispersion_real
_atom_type_scat_dispersion_imag
_atom_type_scat_source
C C 0.0181 0.0091 'International Tables Vol C Tables 4.2.6.8 and 6.1.1.4'
H H 0.0000 0.0000 'International Tables Vol C Tables 4.2.6.8 and 6.1.1.4'
O O 0.0492 0.0322 'International Tables Vol C Tables 4.2.6.8 and 6.1.1.4'

loop_
_geom_angle_atom_site_label_1
_geom_angle_atom_site_label_2
_geom_angle_atom_site_label_3
_geom_angle
_geom_angle_site_symmetry_1
_geom_angle_site_symmetry_3
_geom_angle_publ_flag
O1 C1 C2 127.52(8) . 2 ?
O1 C1 C2 127.52(8) . . ?
C2 C1 C2 104.96(16) 2 . ?
C3 C2 C7 121.25(13) . . ?
C3 C2 C1 129.67(13) . . ?
C7 C2 C1 109.07(12) . . ?
C2 C3 C4 118.52(13) . . ?
C3 C4 C5 120.92(13) . . ?
C4 C5 C6 120.18(13) . . ?
C4 C5 C8 118.87(13) . . ?
C6 C5 C8 120.94(13) . . ?
C7 C6 C5 118.59(12) . . ?
C6 C7 C2 120.51(12) . . ?
C6 C7 C7 131.05(8) . 2 ?
C2 C7 C7 108.43(8) . 2 ?
C9 C8 C5 175.77(15) . . ?
C8 C9 C10 178.83(17) . . ?
C15 C10 C11 119.48(13) . . ?
C15 C10 C9 120.53(13) . . ?
C11 C10 C9 119.99(13) . . ?
O24 C11 C12 124.62(13) . . ?
O24 C11 C10 115.81(12) . . ?
C12 C11 C10 119.55(13) . . ?
C11 C12 C13 120.68(13) . . ?
C12 C13 C14 119.61(13) . . ?
C12 C13 C16 122.34(13) . . ?
C14 C13 C16 118.04(13) . . ?
O31 C14 C15 125.63(14) . . ?
O31 C14 C13 114.71(13) . . ?
C15 C14 C13 119.66(14) . . ?
C14 C15 C10 120.91(14) . . ?
C17 C16 C13 171.99(16) . . ?
C16 C17 C18 174.87(16) . . ?
C19 C18 C23 119.17(14) . . ?
C19 C18 C17 121.25(14) . . ?
C23 C18 C17 119.48(14) . . ?
C20 C19 C18 120.02(15) . . ?
C21 C20 C19 120.55(16) . . ?
C22 C21 C20 119.59(16) . . ?
C21 C22 C23 120.54(17) . . ?
C22 C23 C18 120.07(16) . . ?
C11 O24 C25 117.65(11) . . ?
O24 C25 C26 107.64(12) . . ?
C25 C26 C27 112.17(12) . . ?
C28 C27 C26 112.72(12) . . ?
C29 C28 C27 114.20(13) . . ?
C28 C29 C30 112.61(14) . . ?
C14 O31 C32 119.06(12) . . ?
O31 C32 C33 106.40(13) . . ?
C34 C33 C32 113.88(16) . . ?
C33 C34 C35 113.45(15) . . ?
C36 C35 C34 113.64(16) . . ?
C35 C36 C37 113.37(17) . . ?

loop_
_geom_bond_atom_site_label_1
_geom_bond_atom_site_label_2
_geom_bond_distance
_geom_bond_site_symmetry_2
_geom_bond_publ_flag
O1 C1 1.214(2) . ?
C1 C2 1.4949(17) 2 ?
C1 C2 1.4950(17) . ?
C2 C3 1.3826(19) . ?
C2 C7 1.4036(18) . ?
C3 C4 1.386(2) . ?
C4 C5 1.4019(19) . ?
C5 C6 1.4071(19) . ?
C5 C8 1.4330(19) . ?
C6 C7 1.3804(18) . ?
C7 C7 1.483(3) 2 ?
C8 C9 1.196(2) . ?
C9 C10 1.4306(19) . ?
C10 C15 1.398(2) . ?
C10 C11 1.409(2) . ?
C11 O24 1.3626(17) . ?
C11 C12 1.3907(19) . ?
C12 C13 1.395(2) . ?
C13 C14 1.410(2) . ?
C13 C16 1.434(2) . ?
C14 O31 1.3548(18) . ?
C14 C15 1.382(2) . ?
C16 C17 1.195(2) . ?
C17 C18 1.436(2) . ?
C18 C19 1.391(2) . ?
C18 C23 1.395(2) . ?
C19 C20 1.384(2) . ?
C20 C21 1.383(3) . ?
C21 C22 1.378(3) . ?
C22 C23 1.384(2) . ?
O24 C25 1.4297(17) . ?
C25 C26 1.509(2) . ?
C26 C27 1.523(2) . ?
C27 C28 1.523(2) . ?
C28 C29 1.523(2) . ?
C29 C30 1.523(2) . ?
O31 C32 1.4333(19) . ?
C32 C33 1.515(2) . ?
C33 C34 1.514(2) . ?
C34 C35 1.521(2) . ?
C35 C36 1.507(3) . ?
C36 C37 1.515(3) . ?

loop_
_geom_torsion_atom_site_label_1
_geom_torsion_atom_site_label_2
_geom_torsion_atom_site_label_3
_geom_torsion_atom_site_label_4
_geom_torsion
_geom_torsion_site_symmetry_1
_geom_torsion_site_symmetry_2
_geom_torsion_site_symmetry_3
_geom_torsion_site_symmetry_4
_geom_torsion_publ_flag
O1 C1 C2 C3 0.62(18) . . . . ?
C2 C1 C2 C3 -179.38(18) 2 . . . ?
O1 C1 C2 C7 179.53(7) . . . . ?
C2 C1 C2 C7 -0.47(7) 2 . . . ?
C7 C2 C3 C4 -0.8(2) . . . . ?
C1 C2 C3 C4 177.99(12) . . . . ?
C2 C3 C4 C5 -0.6(2) . . . . ?
C3 C4 C5 C6 1.7(2) . . . . ?
C3 C4 C5 C8 -177.45(14) . . . . ?
C4 C5 C6 C7 -1.4(2) . . . . ?
C8 C5 C6 C7 177.76(13) . . . . ?
C5 C6 C7 C2 0.0(2) . . . . ?
C5 C6 C7 C7 -178.86(17) . . . 2 ?
C3 C2 C7 C6 1.1(2) . . . . ?
C1 C2 C7 C6 -177.91(11) . . . . ?
C3 C2 C7 C7 -179.79(14) . . . 2 ?
C1 C2 C7 C7 1.20(17) . . . 2 ?
C4 C5 C8 C9 19(2) . . . . ?
C6 C5 C8 C9 -160(2) . . . . ?
C5 C8 C9 C10 -127(8) . . . . ?
C8 C9 C10 C15 -81(9) . . . . ?
C8 C9 C10 C11 99(9) . . . . ?
C15 C10 C11 O24 -178.16(13) . . . . ?
C9 C10 C11 O24 2.4(2) . . . . ?
C15 C10 C11 C12 3.1(2) . . . . ?
C9 C10 C11 C12 -176.37(14) . . . . ?
O24 C11 C12 C13 179.84(14) . . . . ?
C10 C11 C12 C13 -1.6(2) . . . . ?
C11 C12 C13 C14 -1.7(2) . . . . ?
C11 C12 C13 C16 176.99(14) . . . . ?
C12 C13 C14 O31 -176.98(14) . . . . ?
C16 C13 C14 O31 4.3(2) . . . . ?
C12 C13 C14 C15 3.3(2) . . . . ?
C16 C13 C14 C15 -175.38(15) . . . . ?
O31 C14 C15 C10 178.58(15) . . . . ?
C13 C14 C15 C10 -1.8(2) . . . . ?
C11 C10 C15 C14 -1.5(2) . . . . ?
C9 C10 C15 C14 178.03(15) . . . . ?
C12 C13 C16 C17 -159.8(12) . . . . ?
C14 C13 C16 C17 18.9(13) . . . . ?
C13 C16 C17 C18 9(3) . . . . ?
C16 C17 C18 C19 102.7(19) . . . . ?
C16 C17 C18 C23 -73.7(19) . . . . ?
C23 C18 C19 C20 2.3(2) . . . . ?
C17 C18 C19 C20 -174.14(14) . . . . ?
C18 C19 C20 C21 -2.5(2) . . . . ?
C19 C20 C21 C22 0.7(3) . . . . ?
C20 C21 C22 C23 1.3(3) . . . . ?
C21 C22 C23 C18 -1.5(3) . . . . ?
C19 C18 C23 C22 -0.3(3) . . . . ?
C17 C18 C23 C22 176.20(16) . . . . ?
C12 C11 O24 C25 -11.0(2) . . . . ?
C10 C11 O24 C25 170.38(13) . . . . ?
C11 O24 C25 C26 -171.94(12) . . . . ?
O24 C25 C26 C27 -179.17(12) . . . . ?
C25 C26 C27 C28 179.95(13) . . . . ?
C26 C27 C28 C29 -176.10(13) . . . . ?
C27 C28 C29 C30 -177.46(15) . . . . ?
C15 C14 O31 C32 -8.2(3) . . . . ?
C13 C14 O31 C32 172.10(15) . . . . ?
C14 O31 C32 C33 -163.63(15) . . . . ?
O31 C32 C33 C34 -56.5(2) . . . . ?
C32 C33 C34 C35 166.29(15) . . . . ?
C33 C34 C35 C36 -179.51(15) . . . . ?
C34 C35 C36 C37 175.75(16) . . . . ?
